data_7046311
loop_
_publ_author_name
'Naglav, Dominik'
'Tobey, Briac'
'Dzialkowski, Kevin'
'Bl\"aser, Dieter'
'W\"olper, Christoph'
'Jansen, Georg'
'Schulz, Stephan'

_publ_section_title
;
 Solvent-induced ion separation of a beryllium scorpionate complex.
;
_journal_issue 36
_journal_name_full 'Dalton transactions (Cambridge, England : 2003)'
_journal_page_first 12511
_journal_page_last 12515
_journal_paper_doi 10.1039/c8dt01640b
_journal_volume 47
_journal_year 2018
_chemical_formula_sum 'C17 H26 B Be I N6 O2'
_chemical_formula_weight 493.16
_space_group_crystal_system orthorhombic
_space_group_IT_number 62
_space_group_name_Hall '-P 2ac 2n'
_space_group_name_H-M_alt 'P n m a'
_symmetry_space_group_name_Hall '-P 2ac 2n'
_symmetry_space_group_name_H-M 'P n m a'
_atom_sites_solution_hydrogens geom
_atom_sites_solution_primary direct
_atom_sites_solution_secondary difmap
_audit_creation_method SHELXL-2013
_audit_update_record
;
2018-04-13 deposited with the CCDC.
2018-05-11 downloaded from the CCDC.
;
_cell_angle_alpha 90
_cell_angle_beta 90
_cell_angle_gamma 90
_cell_formula_units_Z 4
_cell_length_a 14.4590(6)
_cell_length_b 9.8300(4)
_cell_length_c 15.3574(6)
_cell_measurement_reflns_used 5365
_cell_measurement_temperature 100(1)
_cell_measurement_theta_max 30.4
_cell_measurement_theta_min 2.46
_cell_volume 2182.78(15)
_computing_cell_refinement 'BRUKER D8 KAPPA APEX 2 (3.0-2009)'
_computing_data_collection 'BRUKER D8 KAPPA APEX 2 (3.0-2009)'
_computing_data_reduction 'BRUKER D8 KAPPA APEX 2 (3.0-2009)'
_computing_molecular_graphics 'BRUKER AXS SHELXTL (c) 2008 / Vers. 2008/4'
_computing_publication_material 'BRUKER AXS SHELXTL (c) 2008 / Vers. 2008/4'
_computing_structure_refinement 'SHELXL-2013 (Sheldrick, 2013)'
_computing_structure_solution 'BRUKER D8 KAPPA APEX 2 (3.0-2009)'
_diffrn_ambient_temperature 100(1)
_diffrn_detector_area_resol_mean 512
_diffrn_measured_fraction_theta_full 0.989
_diffrn_measured_fraction_theta_max 0.978
_diffrn_measurement_device_type
; 
 Bruker D8 KAPPA series II with APEX II area detector system
;
_diffrn_measurement_method
;
 Data collection strategy APEX 2/COSMO
;
_diffrn_radiation_monochromator 'Triumph Goebel mirror'
_diffrn_radiation_source 'fine-focus sealed tube'
_diffrn_radiation_type MoK\a
_diffrn_radiation_wavelength 0.71073
_diffrn_reflns_av_R_equivalents 0.0331
_diffrn_reflns_av_unetI/netI 0.0313
_diffrn_reflns_Laue_measured_fraction_full 0.989
_diffrn_reflns_Laue_measured_fraction_max 0.978
_diffrn_reflns_limit_h_max 11
_diffrn_reflns_limit_h_min -20
_diffrn_reflns_limit_k_max 14
_diffrn_reflns_limit_k_min -11
_diffrn_reflns_limit_l_max 21
_diffrn_reflns_limit_l_min -21
_diffrn_reflns_number 14005
_diffrn_reflns_point_group_measured_fraction_full 0.989
_diffrn_reflns_point_group_measured_fraction_max 0.978
_diffrn_reflns_theta_full 25.242
_diffrn_reflns_theta_max 30.506
_diffrn_reflns_theta_min 1.934
_exptl_absorpt_coefficient_mu 1.491
_exptl_absorpt_correction_T_max 0.75
_exptl_absorpt_correction_T_min 0.43
_exptl_absorpt_correction_type multi-scan
_exptl_absorpt_process_details
; 
 BRUKER AXS SMART APEX 2 Vers. 3.0-2009
 R.H. Blessing, Acta Cryst. (1995) A51 33-38 
;
_exptl_crystal_colour colourless
_exptl_crystal_density_diffrn 1.501
_exptl_crystal_description block
_exptl_crystal_F_000 992
_exptl_crystal_size_max 0.280
_exptl_crystal_size_mid 0.170
_exptl_crystal_size_min 0.120
_refine_diff_density_max 0.597
_refine_diff_density_min -1.150
_refine_diff_density_rms 0.103
_refine_ls_extinction_method none
_refine_ls_goodness_of_fit_ref 1.190
_refine_ls_hydrogen_treatment constr
_refine_ls_matrix_type full
_refine_ls_number_parameters 160
_refine_ls_number_reflns 3429
_refine_ls_number_restraints 0
_refine_ls_restrained_S_all 1.190
_refine_ls_R_factor_all 0.0463
_refine_ls_R_factor_gt 0.0343
_refine_ls_shift/su_max 0.001
_refine_ls_shift/su_mean 0.000
_refine_ls_structure_factor_coef Fsqd
_refine_ls_weighting_details 'w=1/[\s^2^(Fo^2^)+(0.0129P)^2^+4.7348P] where P=(Fo^2^+2Fc^2^)/3'
_refine_ls_weighting_scheme calc
_refine_ls_wR_factor_gt 0.0711
_refine_ls_wR_factor_ref 0.0743
_reflns_Friedel_coverage 0.000
_reflns_number_gt 2896
_reflns_number_total 3429
_reflns_threshold_expression 'I > 2\s(I)'
_cod_data_source_file c8dt01640b2.cif
_cod_data_source_block dnp_037x
_cod_depositor_comments 'Adding full bibliography for 7046311.cif.'
_cod_database_code 7046311
_shelx_space_group_comment
;
The symmetry employed for this shelxl refinement is uniquely defined
by the following loop, which should always be used as a source of
symmetry information in preference to the above space-group names.
They are only intended as comments.
;
_shelx_estimated_absorpt_t_min 0.680
_shelx_estimated_absorpt_t_max 0.841
_shelxl_version_number 2013-4

loop_
_space_group_symop_operation_xyz
'x, y, z'
'-x+1/2, -y, z+1/2'
'x+1/2, -y+1/2, -z+1/2'
'-x, y+1/2, -z'
'-x, -y, -z'
'x-1/2, y, -z-1/2'
'-x-1/2, y-1/2, z-1/2'
'x, -y-1/2, z'

loop_
_atom_site_label
_atom_site_type_symbol
_atom_site_fract_x
_atom_site_fract_y
_atom_site_fract_z
_atom_site_U_iso_or_equiv
_atom_site_adp_type
_atom_site_occupancy
_atom_site_site_symmetry_order
_atom_site_calc_flag
_atom_site_refinement_flags_posn
_atom_site_refinement_flags_adp
_atom_site_refinement_flags_occupancy
_atom_site_disorder_assembly
_atom_site_disorder_group
I1 I 0.95020(2) 0.2500 0.85271(2) 0.01744(7) Uani 1 2 d S T P . .
B1 B 0.9142(3) 0.2500 0.4502(3) 0.0208(9) Uani 1 2 d S T P . .
H1B H 0.9815 0.2500 0.4654 0.025 Uiso 1 2 calc R U P . .
Be1 Be 0.7318(3) 0.2500 0.4098(3) 0.0182(9) Uani 1 2 d S T P A .
O1 O 0.62445(18) 0.2500 0.38576(18) 0.0213(6) Uani 1 2 d S T P . .
N1 N 0.79505(16) 0.3855(3) 0.37121(15) 0.0267(5) Uani 1 1 d . . . . .
N2 N 0.88668(15) 0.3751(3) 0.39434(15) 0.0248(5) Uani 1 1 d . . . . .
N3 N 0.7588(2) 0.2500 0.5180(2) 0.0165(6) Uani 1 2 d S T P . .
N4 N 0.8526(2) 0.2500 0.5308(2) 0.0170(6) Uani 1 2 d S T P A .
C1 C 0.7889(2) 0.4921(4) 0.3173(2) 0.0410(9) Uani 1 1 d . . . . .
H1 H 0.7332 0.5240 0.2916 0.049 Uiso 1 1 calc R U . . .
C2 C 0.8760(2) 0.5496(5) 0.3043(3) 0.0487(11) Uani 1 1 d . . . . .
H2 H 0.8911 0.6255 0.2687 0.058 Uiso 1 1 calc R U . . .
C3 C 0.9352(2) 0.4728(4) 0.3540(2) 0.0368(8) Uani 1 1 d . . . . .
H3 H 1.0000 0.4867 0.3590 0.044 Uiso 1 1 calc R U . . .
C4 C 0.7187(3) 0.2500 0.5962(2) 0.0178(7) Uani 1 2 d S T P A .
H4 H 0.6538 0.2500 0.6062 0.021 Uiso 1 2 d R U P . .
C5 C 0.7857(3) 0.2500 0.6609(2) 0.0229(8) Uani 1 2 d S T P . .
H5 H 0.7761 0.2500 0.7220 0.028 Uiso 1 2 d R U P A .
C6 C 0.8705(3) 0.2500 0.6165(2) 0.0183(7) Uani 1 2 d S T P A .
H6 H 0.9301 0.2500 0.6426 0.022 Uiso 1 2 d R U P . .
C7 C 0.5612(4) 0.1343(7) 0.4159(5) 0.0293(14) Uani 0.5 1 d . . P A 1
H7A H 0.5793 0.0510 0.3880 0.035 Uiso 0.5 1 d R U P A 1
H7B H 0.5612 0.1229 0.4800 0.035 Uiso 0.5 1 d R U P A 1
C8 C 0.4712(2) 0.1729(5) 0.3872(2) 0.0475(10) Uani 1 1 d . . . . .
H8A H 0.4594 0.1681 0.3192 0.057 Uiso 0.5 1 d R U P A 2
H8B H 0.4154 0.1542 0.4150 0.057 Uiso 0.5 1 d R U P A 2
H8C H 0.4529 0.1383 0.4430 0.057 Uiso 0.5 1 d R U P A 1
H8D H 0.4297 0.1383 0.3437 0.057 Uiso 0.5 1 d R U P A 1
C7' C 0.5731(4) 0.1331(7) 0.3654(5) 0.0291(14) Uani 0.5 1 d . . P A 2
H7'A H 0.5924 0.0577 0.4007 0.035 Uiso 0.5 1 d R U P A 2
H7'B H 0.5800 0.1092 0.3051 0.035 Uiso 0.5 1 d R U P A 2
O2 O 0.6548(3) 0.3405(6) 0.1423(3) 0.0299(10) Uani 0.5 1 d . . P . .
C9 C 0.7101(4) 0.2500 0.0066(3) 0.0460(14) Uani 1 2 d S T P . .
H9A H 0.6608 0.2500 -0.0381 0.055 Uiso 1 2 calc R U P . .
H9B H 0.7710 0.2500 -0.0228 0.055 Uiso 1 2 calc R U P . .
C10 C 0.7007(2) 0.3718(4) 0.0661(2) 0.0420(8) Uani 1 1 d . . . . .
H10A H 0.7631 0.4068 0.0804 0.050 Uiso 1 1 calc R U . . .
H10B H 0.6667 0.4447 0.0353 0.050 Uiso 1 1 calc R U . . .
C11 C 0.6868(6) 0.2066(8) 0.1552(5) 0.0349(18) Uani 0.5 1 d . . P . .
H11A H 0.6418 0.1563 0.1916 0.042 Uiso 0.5 1 calc R U P . .
H11B H 0.7464 0.2094 0.1870 0.042 Uiso 0.5 1 calc R U P . .

loop_
_atom_site_aniso_label
_atom_site_aniso_U_11
_atom_site_aniso_U_22
_atom_site_aniso_U_33
_atom_site_aniso_U_23
_atom_site_aniso_U_13
_atom_site_aniso_U_12
I1 0.01391(10) 0.02063(11) 0.01777(11) 0.000 -0.00041(10) 0.000
B1 0.0107(17) 0.031(2) 0.021(2) 0.000 0.0039(16) 0.000
Be1 0.014(2) 0.024(2) 0.017(2) 0.000 0.0001(17) 0.000
O1 0.0120(12) 0.0272(15) 0.0247(13) 0.000 0.0000(10) 0.000
N1 0.0141(10) 0.0413(15) 0.0246(12) 0.0134(11) -0.0027(9) -0.0029(10)
N2 0.0131(10) 0.0385(14) 0.0229(11) 0.0071(11) -0.0001(9) -0.0043(10)
N3 0.0114(13) 0.0185(15) 0.0197(15) 0.000 0.0007(11) 0.000
N4 0.0126(14) 0.0216(16) 0.0169(14) 0.000 -0.0013(11) 0.000
C1 0.0230(15) 0.056(2) 0.0436(19) 0.0321(18) -0.0041(14) -0.0100(15)
C2 0.0287(17) 0.066(3) 0.052(2) 0.037(2) -0.0008(16) -0.0155(17)
C3 0.0195(14) 0.057(2) 0.0342(15) 0.0147(17) 0.0034(13) -0.0113(13)
C4 0.0158(17) 0.0187(18) 0.0189(17) 0.000 0.0031(13) 0.000
C5 0.0243(19) 0.028(2) 0.0166(18) 0.000 0.0031(14) 0.000
C6 0.0177(17) 0.0198(18) 0.0175(16) 0.000 -0.0031(13) 0.000
C7 0.019(3) 0.024(3) 0.045(4) -0.011(3) 0.008(3) -0.010(2)
C8 0.0212(16) 0.081(3) 0.0409(18) -0.023(2) 0.0067(14) -0.0192(17)
C7' 0.019(3) 0.035(3) 0.033(3) -0.007(3) 0.001(3) -0.012(2)
O2 0.028(3) 0.036(3) 0.026(2) -0.008(2) 0.002(2) 0.000(2)
C9 0.031(3) 0.081(4) 0.027(2) 0.000 0.011(2) 0.000
C10 0.0316(17) 0.055(2) 0.0395(18) 0.0079(18) 0.0005(15) 0.0067(16)
C11 0.041(4) 0.038(5) 0.026(3) 0.003(3) 0.000(3) -0.003(3)

loop_
_atom_type_symbol
_atom_type_description
_atom_type_scat_dispersion_real
_atom_type_scat_dispersion_imag
_atom_type_scat_source
C C 0.0033 0.0016 'International Tables Vol C Tables 4.2.6.8 and 6.1.1.4'
H H 0.0000 0.0000 'International Tables Vol C Tables 4.2.6.8 and 6.1.1.4'
B B 0.0013 0.0007 'International Tables Vol C Tables 4.2.6.8 and 6.1.1.4'
Be Be 0.0005 0.0002 'International Tables Vol C Tables 4.2.6.8 and 6.1.1.4'
I I -0.4742 1.8119 'International Tables Vol C Tables 4.2.6.8 and 6.1.1.4'
N N 0.0061 0.0033 'International Tables Vol C Tables 4.2.6.8 and 6.1.1.4'
O O 0.0106 0.0060 'International Tables Vol C Tables 4.2.6.8 and 6.1.1.4'

loop_
_geom_angle_atom_site_label_1
_geom_angle_atom_site_label_2
_geom_angle_atom_site_label_3
_geom_angle
_geom_angle_site_symmetry_1
_geom_angle_site_symmetry_3
N4 B1 N2 107.4(2) . .
N4 B1 N2 107.4(2) . 8_565
N2 B1 N2 104.8(3) . 8_565
O1 Be1 N3 116.6(3) . .
O1 Be1 N1 115.9(2) . 8_565
N3 Be1 N1 102.3(2) . 8_565
O1 Be1 N1 115.9(2) . .
N3 Be1 N1 102.3(2) . .
N1 Be1 N1 101.4(3) 8_565 .
C7' O1 C7' 109.9(6) . 8_565
C7 O1 C7 96.0(5) 8_565 .
C7' O1 Be1 124.5(3) . .
C7' O1 Be1 124.5(3) 8_565 .
C7 O1 Be1 120.7(3) 8_565 .
C7 O1 Be1 120.7(3) . .
C1 N1 N2 106.4(2) . .
C1 N1 Be1 141.6(3) . .
N2 N1 Be1 111.4(2) . .
C3 N2 N1 109.3(2) . .
C3 N2 B1 133.6(3) . .
N1 N2 B1 116.7(2) . .
C4 N3 N4 107.5(3) . .
C4 N3 Be1 141.0(3) . .
N4 N3 Be1 111.5(3) . .
C6 N4 N3 109.4(3) . .
C6 N4 B1 133.2(3) . .
N3 N4 B1 117.5(3) . .
N1 C1 C2 110.2(3) . .
C3 C2 C1 105.1(3) . .
N2 C3 C2 109.0(3) . .
N3 C4 C5 109.9(3) . .
C4 C5 C6 105.2(3) . .
N4 C6 C5 108.0(3) . .
C8 C7 O1 104.7(5) . .
C7 C8 C8 105.5(3) . 8_565
C8 C8 C7' 104.5(3) 8_565 .
O1 C7' C8 104.2(5) . .
C10 O2 C11 99.7(6) . .
C10 C9 C10 104.7(4) 8_565 .
O2 C10 C9 112.3(4) . .
O2 C11 C10 112.0(7) . 8_565

loop_
_geom_bond_atom_site_label_1
_geom_bond_atom_site_label_2
_geom_bond_distance
_geom_bond_site_symmetry_2
B1 N4 1.525(5) .
B1 N2 1.551(4) .
B1 N2 1.551(4) 8_565
Be1 O1 1.595(6) .
Be1 N3 1.707(6) .
Be1 N1 1.721(4) 8_565
Be1 N1 1.721(4) .
O1 C7' 1.403(6) .
O1 C7' 1.403(6) 8_565
O1 C7 1.531(6) 8_565
O1 C7 1.531(6) .
N1 C1 1.338(4) .
N1 N2 1.375(3) .
N2 C3 1.342(4) .
N3 C4 1.334(5) .
N3 N4 1.370(4) .
N4 C6 1.341(5) .
C1 C2 1.395(4) .
C2 C3 1.372(5) .
C4 C5 1.388(5) .
C5 C6 1.402(5) .
C7 C8 1.426(7) .
C8 C8 1.515(9) 8_565
C8 C7' 1.562(7) .
O2 C10 1.380(6) .
O2 C11 1.410(9) .
C9 C10 1.512(5) 8_565
C9 C10 1.512(5) .
C11 C10 1.583(9) 8_565
